data_1551504
loop_
_publ_author_name
'Andrea Krachmalnicoff'
'Richard Bounds'
'Salvatore Mamone'
'Shamim Alom'
'Maria Concistre'
'Benno Meier'
'Karel Kouril'
'Mark E. Light'
'Mark R. Johnson'
'Stephane Rols'
'Anthony J. Horsewill'
'Anna Shugai'
'Urmas Nagel'
'Toomas Room'
'Marina Carravetta'
'Malcolm H. Levitt'
'Richard J. Whitby'

_publ_section_title
;
 The dipolar endofullerene HF@C60
;
_journal_name_full 'Nature Chemistry'
_journal_page_first 953
_journal_page_last 957
_journal_paper_doi 10.1038/nchem.2563
_journal_volume 8
_journal_year 2016
_chemical_formula_moiety 'C60, 3/2(C S2), HF'
_chemical_formula_sum 'C61.5 H F S3'
_chemical_formula_weight 854.80
_space_group_crystal_system monoclinic
_space_group_IT_number 14
_space_group_name_Hall '-P 2yn'
_space_group_name_H-M_alt 'P 1 21/n 1'
_atom_sites_solution_hydrogens .
_cell_angle_alpha 90
_cell_angle_beta 90.22(2)
_cell_angle_gamma 90
_cell_formula_units_Z 8
_cell_length_a 9.8867(6)
_cell_length_b 25.5100(12)
_cell_length_c 24.7353(14)
_cell_measurement_reflns_used 7838
_cell_measurement_temperature 100(2)
_cell_measurement_theta_max 30.3030
_cell_measurement_theta_min 2.2360
_cell_volume 6238.4(6)
_computing_cell_refinement 'CrysAlisPro 1.171.38.41 (Rigaku OD, 2015)'
_computing_data_collection 'CrystalClear-SM Expert 3.1 b27 (Rigaku, 2013)'
_computing_data_reduction 'CrysAlisPro 1.171.38.41 (Rigaku OD, 2015)'
_computing_molecular_graphics 'Olex2 (Dolomanov et al., 2009)'
_computing_publication_material 'Olex2 (Dolomanov et al., 2009)'
_computing_structure_refinement 'ShelXL (Sheldrick, 2015)'
_computing_structure_solution 'ShelXS (Sheldrick, 2008)'
_diffrn_ambient_temperature 100(2)
_diffrn_detector 'CCD area detector'
_diffrn_detector_area_resol_mean 28.5714
_diffrn_detector_type 'Rigaku HG Saturn724+ (2x2 bin mode)'
_diffrn_measured_fraction_theta_full 0.998
_diffrn_measured_fraction_theta_max 0.991
_diffrn_measurement_details
;
List of Runs (angles in degrees, time in seconds):

  # Type    Start    End  Width  t~exp~   \w     \q     \k     \f   Frames
--------------------------------------------------------------------------
  1  \w   -109.00  20.00   1.00   20.00    --  -19.00 -72.00  90.00  129
  2  \w    -93.00   7.00   1.00   20.00    --  -19.00 -36.00  30.00  100
;
_diffrn_measurement_device 'four-circle \k diffractometer'
_diffrn_measurement_device_type 'Rigaku AFC12 FRE-VHF'
_diffrn_measurement_method 'profile data from \w-scans'
_diffrn_measurement_specimen_support 'MiTeGen MicroMesh'
_diffrn_orient_matrix_type 'CrysAlisPro convention (1999,Acta A55,543-557)'
_diffrn_orient_matrix_UB_11 -0.0009178000
_diffrn_orient_matrix_UB_12 -0.0219942000
_diffrn_orient_matrix_UB_13 0.0175033000
_diffrn_orient_matrix_UB_21 0.0088327000
_diffrn_orient_matrix_UB_22 -0.0169107000
_diffrn_orient_matrix_UB_23 -0.0225059000
_diffrn_orient_matrix_UB_31 0.0711785000
_diffrn_orient_matrix_UB_32 0.0017974000
_diffrn_orient_matrix_UB_33 0.0031524000
_diffrn_radiation_collimation 0.3
_diffrn_radiation_monochromator 'Confocal mirrors, VHF Varimax'
_diffrn_radiation_probe x-ray
_diffrn_radiation_type MoK\a
_diffrn_radiation_wavelength 0.71073
_diffrn_reflns_av_R_equivalents 0.1079
_diffrn_reflns_av_unetI/netI 0.1424
_diffrn_reflns_Laue_measured_fraction_full 0.998
_diffrn_reflns_Laue_measured_fraction_max 0.991
_diffrn_reflns_limit_h_max 7
_diffrn_reflns_limit_h_min -13
_diffrn_reflns_limit_k_max 34
_diffrn_reflns_limit_k_min -26
_diffrn_reflns_limit_l_max 33
_diffrn_reflns_limit_l_min -21
_diffrn_reflns_number 34980
_diffrn_reflns_point_group_measured_fraction_full 0.998
_diffrn_reflns_point_group_measured_fraction_max 0.991
_diffrn_reflns_theta_full 26.000
_diffrn_reflns_theta_max 28.699
_diffrn_reflns_theta_min 2.942
_diffrn_source 'Rotating Anode'
_diffrn_source_current 55.0
_diffrn_source_power 2.475
_diffrn_source_target Mo
_diffrn_source_type 'Rotating Anode'
_diffrn_source_voltage 45.0
_exptl_absorpt_coefficient_mu 0.302
_exptl_absorpt_correction_T_max 1.00000
_exptl_absorpt_correction_T_min 0.32187
_exptl_absorpt_correction_type multi-scan
_exptl_absorpt_process_details
;
CrysAlisPro 1.171.38.41 (Rigaku Oxford Diffraction, 2015) 
Empirical absorption correction 
using spherical harmonics, implemented in SCALE3 
ABSPACK scaling algorithm.
;
_exptl_crystal_colour 'metallic dark orange'
_exptl_crystal_colour_lustre metallic
_exptl_crystal_colour_modifier dark
_exptl_crystal_colour_primary orange
_exptl_crystal_density_diffrn 1.820
_exptl_crystal_description plate
_exptl_crystal_F_000 3416
_exptl_crystal_recrystallization_method 'The material was recrystallised from carbon disulfide by slow evaporation'
_exptl_crystal_size_max 0.2
_exptl_crystal_size_mid 0.05
_exptl_crystal_size_min 0.02
_refine_diff_density_max 0.485
_refine_diff_density_min -0.694
_refine_diff_density_rms 0.099
_refine_ls_extinction_coef .
_refine_ls_extinction_method none
_refine_ls_goodness_of_fit_ref 1.017
_refine_ls_hydrogen_treatment undef
_refine_ls_matrix_type full
_refine_ls_number_parameters 1181
_refine_ls_number_reflns 13735
_refine_ls_number_restraints 1647
_refine_ls_restrained_S_all 1.018
_refine_ls_R_factor_all 0.1682
_refine_ls_R_factor_gt 0.0878
_refine_ls_shift/su_max 0.000
_refine_ls_shift/su_mean 0.000
_refine_ls_structure_factor_coef Fsqd
_refine_ls_weighting_details 'w=1/[\s^2^(Fo^2^)+(0.1058P)^2^+2.6236P] where P=(Fo^2^+2Fc^2^)/3'
_refine_ls_weighting_scheme calc
_refine_ls_wR_factor_gt 0.1911
_refine_ls_wR_factor_ref 0.2368
_reflns_Friedel_coverage 0.000
_reflns_Friedel_fraction_full .
_reflns_Friedel_fraction_max .
_reflns_number_gt 7541
_reflns_number_total 13735
_reflns_threshold_expression 'I > 2\s(I)'
_cod_data_source_file nchem.2563-s2.cif
_cod_data_source_block 2016sot0001_r_100k
_cod_depositor_comments
;

2022-04-26
Z value and formula fixed to values more according to usual
chemical conventions.                 miguel
;
_cod_original_formula_sum 'C123 H2 F2 S6'
_cod_original_formula_weight 1709.61
_cod_original_formula_moiety '2(C60), 3(C S2), 2(HF)'
_cod_original_formula_units_Z 4
_cod_database_code 1551504
_shelx_space_group_comment
;
The symmetry employed for this shelxl refinement is uniquely defined
by the following loop, which should always be used as a source of
symmetry information in preference to the above space-group names.
They are only intended as comments.
;
_olex2_refinement_description
;
1. Twinned data refinement
 Scales: 0.6366(15) 0.3634(15)
2. Rigid body (RIGU) restrains
 All non-hydrogen atoms
 with sigma for 1-2 distances of 0.004 and sigma for 1-3 distances of 0.004
;

loop_
_space_group_symop_operation_xyz
'x, y, z'
'-x+1/2, y+1/2, -z+1/2'
'-x, -y, -z'
'x-1/2, -y-1/2, z-1/2'

loop_
_atom_site_label
_atom_site_type_symbol
_atom_site_fract_x
_atom_site_fract_y
_atom_site_fract_z
_atom_site_U_iso_or_equiv
_atom_site_adp_type
_atom_site_occupancy
_atom_site_site_symmetry_order
_atom_site_calc_flag
_atom_site_refinement_flags_posn
_atom_site_refinement_flags_adp
_atom_site_refinement_flags_occupancy
_atom_site_disorder_assembly
_atom_site_disorder_group
C1A C 0.9633(7) 0.6148(2) 0.7115(3) 0.0324(13) Uani 1 1 d . U . . .
C2A C 0.9737(7) 0.5798(2) 0.7576(2) 0.0311(13) Uani 1 1 d . U . . .
C3A C 0.8472(7) 0.5824(2) 0.7864(2) 0.0308(13) Uani 1 1 d . U . . .
C4A C 0.7597(7) 0.6188(2) 0.7592(2) 0.0327(12) Uani 1 1 d . U . . .
C5A C 0.8275(7) 0.6391(2) 0.7130(3) 0.0332(13) Uani 1 1 d . U . . .
C6A C 0.7635(7) 0.64892(19) 0.6648(2) 0.0328(13) Uani 1 1 d . U . . .
C7A C 0.8215(7) 0.6343(2) 0.6131(3) 0.0325(13) Uani 1 1 d . U . . .
C8A C 0.9447(7) 0.6104(2) 0.6124(3) 0.0354(14) Uani 1 1 d . U . . .
C9A C 1.0191(7) 0.6009(2) 0.6627(3) 0.0318(13) Uani 1 1 d . U . . .
C10A C 1.0893(6) 0.5509(2) 0.6569(3) 0.0299(13) Uani 1 1 d . U . . .
C11A C 1.0987(6) 0.5175(2) 0.7010(3) 0.0298(13) Uani 1 1 d . U . . .
C12A C 1.0398(6) 0.5321(2) 0.7526(2) 0.0294(13) Uani 1 1 d . U . . .
C13A C 0.9837(7) 0.4848(2) 0.7769(2) 0.0294(13) Uani 1 1 d . U . . .
C14A C 0.8637(7) 0.4879(2) 0.8048(2) 0.0324(13) Uani 1 1 d . U . . .
C15A C 0.7928(7) 0.5377(2) 0.8098(2) 0.0327(13) Uani 1 1 d . U . . .
C16A C 0.6508(7) 0.5275(2) 0.8061(2) 0.0308(13) Uani 1 1 d . U . . .
C17A C 0.5669(7) 0.5632(2) 0.7811(2) 0.0327(13) Uani 1 1 d . U . . .
C18A C 0.6205(7) 0.6094(2) 0.7564(3) 0.0329(13) Uani 1 1 d . U . . .
C19A C 0.5477(7) 0.6198(2) 0.7055(2) 0.0319(13) Uani 1 1 d . U . . .
C20A C 0.6161(7) 0.6391(2) 0.6618(3) 0.0328(13) Uani 1 1 d . U . . .
C21A C 0.5859(7) 0.6185(2) 0.6081(3) 0.0328(13) Uani 1 1 d . U . . .
C22A C 0.7126(7) 0.6161(2) 0.5783(2) 0.0341(13) Uani 1 1 d . U . . .
C23A C 0.7371(8) 0.5734(2) 0.5436(2) 0.0314(12) Uani 1 1 d . U . . .
C24A C 0.8684(7) 0.5491(2) 0.5426(2) 0.0315(13) Uani 1 1 d . U . . .
C25A C 0.9712(7) 0.5674(2) 0.5762(3) 0.0353(14) Uani 1 1 d . U . . .
C26A C 1.0599(6) 0.5298(2) 0.6037(2) 0.0302(13) Uani 1 1 d . U . . .
C27A C 1.0422(7) 0.4773(2) 0.5968(3) 0.0330(14) Uani 1 1 d . U . . .
C28A C 1.0527(7) 0.4418(2) 0.6433(3) 0.0321(13) Uani 1 1 d . U . . .
C29A C 1.0797(7) 0.4616(2) 0.6933(3) 0.0310(13) Uani 1 1 d . U . . .
C30A C 1.0089(6) 0.4413(2) 0.7401(2) 0.0294(13) Uani 1 1 d . U . . .
C31A C 0.9117(7) 0.4027(2) 0.7337(2) 0.0321(13) Uani 1 1 d . U . . .
C32A C 0.7845(7) 0.4051(2) 0.7627(2) 0.0329(13) Uani 1 1 d . U . . .
C33A C 0.7604(8) 0.4471(2) 0.7982(2) 0.0327(13) Uani 1 1 d . U . . .
C34A C 0.6306(8) 0.4719(2) 0.7989(2) 0.0327(13) Uani 1 1 d . U . . .
C35A C 0.5261(7) 0.4531(2) 0.7650(2) 0.0315(13) Uani 1 1 d . U . . .
C36A C 0.4385(7) 0.4908(3) 0.7374(3) 0.0356(14) Uani 1 1 d . U . . .
C37A C 0.4573(7) 0.5443(2) 0.7447(3) 0.0340(14) Uani 1 1 d . U . . .
C38A C 0.4480(7) 0.5797(2) 0.6986(2) 0.0302(13) Uani 1 1 d . U . . .
C39A C 0.4193(6) 0.5599(2) 0.6474(3) 0.0298(13) Uani 1 1 d . U . . .
C40A C 0.4904(7) 0.5801(2) 0.6013(2) 0.0316(13) Uani 1 1 d . U . . .
C41A C 0.5160(7) 0.5365(2) 0.5648(2) 0.0334(13) Uani 1 1 d . U . . .
C42A C 0.6358(7) 0.5332(2) 0.5371(2) 0.0322(13) Uani 1 1 d . U . . .
C43A C 0.7053(7) 0.4837(2) 0.5318(2) 0.0318(13) Uani 1 1 d . U . . .
C44A C 0.8480(7) 0.4933(2) 0.5351(2) 0.0323(13) Uani 1 1 d . U . . .
C45A C 0.9326(7) 0.4574(2) 0.5616(2) 0.0312(13) Uani 1 1 d . U . . .
C46A C 0.8776(7) 0.4112(2) 0.5854(2) 0.0302(13) Uani 1 1 d . U . . .
C47A C 0.9494(7) 0.4014(2) 0.6357(3) 0.0322(13) Uani 1 1 d . U . . .
C48A C 0.8813(7) 0.3821(2) 0.6804(2) 0.0317(13) Uani 1 1 d . U . . .
C49A C 0.7377(8) 0.3721(2) 0.6766(2) 0.0344(13) Uani 1 1 d . U . . .
C50A C 0.6782(7) 0.3866(2) 0.7280(3) 0.0332(13) Uani 1 1 d . U . . .
C51A C 0.5491(7) 0.4103(2) 0.7291(2) 0.0314(13) Uani 1 1 d . U . . .
C52A C 0.4775(7) 0.4205(2) 0.6792(3) 0.0324(13) Uani 1 1 d . U . . .
C53A C 0.4103(6) 0.4698(2) 0.6844(3) 0.0324(13) Uani 1 1 d . U . . .
C54A C 0.4013(7) 0.5035(2) 0.6397(3) 0.0328(14) Uani 1 1 d . U . . .
C55A C 0.4615(7) 0.4888(2) 0.5891(2) 0.0316(13) Uani 1 1 d . U . . .
C56A C 0.5262(6) 0.4411(2) 0.5841(2) 0.0278(12) Uani 1 1 d . U . . .
C57A C 0.6527(7) 0.4384(2) 0.5548(2) 0.0297(13) Uani 1 1 d . U . . .
C58A C 0.7415(8) 0.4018(2) 0.5819(2) 0.0329(12) Uani 1 1 d . U . . .
C59A C 0.6687(7) 0.3819(2) 0.6289(3) 0.0325(13) Uani 1 1 d . U . . .
C60A C 0.5350(7) 0.4066(2) 0.6303(3) 0.0321(13) Uani 1 1 d . U . . .
C1B C 0.4666(8) 0.8905(3) 0.6238(3) 0.0424(15) Uani 1 1 d . U . . .
C2B C 0.4006(8) 0.8539(3) 0.6591(3) 0.0431(15) Uani 1 1 d . U . . .
C3B C 0.2605(9) 0.8728(3) 0.6690(2) 0.0452(15) Uani 1 1 d . U . . .
C4B C 0.2452(9) 0.9209(2) 0.6389(3) 0.0437(14) Uani 1 1 d . U . . .
C5B C 0.3711(8) 0.9330(2) 0.6101(3) 0.0436(15) Uani 1 1 d . U . . .
C6B C 0.3696(9) 0.9544(3) 0.5601(3) 0.0483(16) Uani 1 1 d . U . . .
C7B C 0.4607(8) 0.9355(3) 0.5193(3) 0.0460(15) Uani 1 1 d . U . . .
C8B C 0.5522(8) 0.8949(3) 0.5318(3) 0.0463(16) Uani 1 1 d . U . . .
C9B C 0.5555(8) 0.8723(3) 0.5842(3) 0.0420(15) Uani 1 1 d . U . . .
C10B C 0.5794(7) 0.8164(3) 0.5788(3) 0.0400(15) Uani 1 1 d . U . . .
C11B C 0.5168(8) 0.7819(3) 0.6132(3) 0.0421(15) Uani 1 1 d . U . . .
C12B C 0.4233(8) 0.8010(3) 0.6541(3) 0.0414(15) Uani 1 1 d . U . . .
C13B C 0.3158(9) 0.7639(3) 0.6581(3) 0.0474(16) Uani 1 1 d . U . . .
C14B C 0.1844(9) 0.7826(3) 0.6667(3) 0.0480(16) Uani 1 1 d . U . . .
C15B C 0.1587(8) 0.8376(3) 0.6726(3) 0.0442(15) Uani 1 1 d . U . . .
C16B C 0.0285(8) 0.8494(3) 0.6460(3) 0.0444(15) Uani 1 1 d . U . . .
C17B C 0.0131(7) 0.8954(3) 0.6181(3) 0.0406(15) Uani 1 1 d . U . . .
C18B C 0.1237(8) 0.9318(3) 0.6142(3) 0.0432(15) Uani 1 1 d . U . . .
C19B C 0.1225(8) 0.9556(2) 0.5596(3) 0.0421(15) Uani 1 1 d . U . . .
C20B C 0.2398(9) 0.9659(2) 0.5326(3) 0.0469(15) Uani 1 1 d . U . . .
C21B C 0.2549(9) 0.9543(2) 0.4766(3) 0.0453(15) Uani 1 1 d . U . . .
C22B C 0.3889(8) 0.9347(3) 0.4664(3) 0.0456(15) Uani 1 1 d . U . . .
C23B C 0.4114(8) 0.8952(3) 0.4305(3) 0.0477(16) Uani 1 1 d . U . . .
C24B C 0.5052(8) 0.8533(3) 0.4427(3) 0.0480(17) Uani 1 1 d . U . . .
C25B C 0.5732(7) 0.8532(3) 0.4903(3) 0.0423(15) Uani 1 1 d . U . . .
C26B C 0.5900(7) 0.8044(3) 0.5214(3) 0.0412(15) Uani 1 1 d . U . . .
C27B C 0.5408(8) 0.7590(3) 0.5017(3) 0.0491(16) Uani 1 1 d . U . . .
C28B C 0.4727(8) 0.7224(3) 0.5372(3) 0.0454(15) Uani 1 1 d . U . . .
C29B C 0.4605(8) 0.7329(3) 0.5912(3) 0.0441(15) Uani 1 1 d . U . . .
C30B C 0.3348(8) 0.7219(2) 0.6195(3) 0.0439(16) Uani 1 1 d . U . . .
C31B C 0.2291(9) 0.7004(2) 0.5912(3) 0.0462(15) Uani 1 1 d . U . . .
C32B C 0.0940(8) 0.7201(3) 0.6007(3) 0.0481(16) Uani 1 1 d . U . . .
C33B C 0.0700(9) 0.7585(3) 0.6373(3) 0.0482(16) Uani 1 1 d . U . . .
C34B C -0.0248(8) 0.8003(3) 0.6252(3) 0.0496(17) Uani 1 1 d . U . . .
C35B C -0.0926(8) 0.8008(3) 0.5760(3) 0.0451(16) Uani 1 1 d . U . . .
C36B C -0.1073(7) 0.8504(3) 0.5457(3) 0.0439(16) Uani 1 1 d . U . . .
C37B C -0.0587(8) 0.8963(3) 0.5657(3) 0.0432(15) Uani 1 1 d . U . . .
C38B C 0.0081(8) 0.9323(2) 0.5310(3) 0.0423(15) Uani 1 1 d . U . . .
C39B C 0.0201(7) 0.9218(2) 0.4761(3) 0.0388(14) Uani 1 1 d . U . . .
C40B C 0.1457(8) 0.9326(2) 0.4487(3) 0.0438(16) Uani 1 1 d . U . . .
C41B C 0.1671(8) 0.8903(3) 0.4102(2) 0.0409(15) Uani 1 1 d . U . . .
C42B C 0.2964(8) 0.8720(3) 0.4013(3) 0.0473(16) Uani 1 1 d . U . . .
C43B C 0.3217(8) 0.8170(3) 0.3961(3) 0.0434(15) Uani 1 1 d . U . . .
C44B C 0.4532(8) 0.8051(3) 0.4223(3) 0.0447(15) Uani 1 1 d . U . . .
C45B C 0.4674(8) 0.7592(3) 0.4496(3) 0.0428(15) Uani 1 1 d . U . . .
C46B C 0.3570(8) 0.7225(3) 0.4532(3) 0.0457(15) Uani 1 1 d . U . . .
C47B C 0.3572(9) 0.6989(2) 0.5075(3) 0.0464(15) Uani 1 1 d . U . . .
C48B C 0.2400(9) 0.6884(2) 0.5346(3) 0.0449(15) Uani 1 1 d . U . . .
C49B C 0.1102(8) 0.7004(2) 0.5073(3) 0.0449(16) Uani 1 1 d . U . . .
C50B C 0.0200(8) 0.7189(3) 0.5476(3) 0.0468(16) Uani 1 1 d . U . . .
C51B C -0.0706(7) 0.7593(3) 0.5362(3) 0.0415(15) Uani 1 1 d . U . . .
C52B C -0.0726(7) 0.7823(3) 0.4832(3) 0.0395(15) Uani 1 1 d . U . . .
C53B C -0.0970(7) 0.8385(3) 0.4883(3) 0.0378(15) Uani 1 1 d . U . . .
C54B C -0.0328(8) 0.8730(3) 0.4548(3) 0.0423(15) Uani 1 1 d . U . . .
C55B C 0.0567(8) 0.8537(3) 0.4137(2) 0.0412(15) Uani 1 1 d . U . . .
C56B C 0.0818(8) 0.7998(3) 0.4085(2) 0.0387(15) Uani 1 1 d . U . . .
C57B C 0.2193(8) 0.7816(2) 0.3993(2) 0.0386(14) Uani 1 1 d . U . . .
C58B C 0.2358(9) 0.7335(2) 0.4286(3) 0.0439(14) Uani 1 1 d . U . . .
C59B C 0.1087(8) 0.7213(2) 0.4574(3) 0.0410(15) Uani 1 1 d . U . . .
C60B C 0.0136(8) 0.7633(3) 0.4436(3) 0.0413(15) Uani 1 1 d . U . . .
S5 S 0.4508(2) 0.74651(7) 0.28003(8) 0.0442(5) Uani 1 1 d . U . . .
S6 S 0.1437(2) 0.74267(7) 0.25525(10) 0.0601(6) Uani 1 1 d . U . . .
C3 C 0.2989(8) 0.7447(2) 0.2666(3) 0.0388(15) Uani 1 1 d . U . . .
S3 S 0.2431(2) 0.56743(7) 0.86580(7) 0.0462(5) Uani 1 1 d . U . . .
S4 S 0.2675(3) 0.66968(8) 0.80087(13) 0.0864(9) Uani 1 1 d . U . . .
C2 C 0.2535(8) 0.6184(2) 0.8349(3) 0.0418(16) Uani 1 1 d . U . . .
S1 S 0.2168(2) 0.31441(8) 0.68879(8) 0.0557(6) Uani 1 1 d . U . . .
S2 S 0.2505(2) 0.33906(7) 0.56728(7) 0.0454(4) Uani 1 1 d . U . . .
C1 C 0.2354(7) 0.3258(2) 0.6276(3) 0.0365(14) Uani 1 1 d . U . . .
F1B F 0.2416(5) 0.82702(15) 0.53354(16) 0.0570(11) Uani 1 1 d . U . . .
F1A F 0.7505(5) 0.51069(15) 0.67068(15) 0.0561(11) Uani 1 1 d . U . . .

loop_
_atom_site_aniso_label
_atom_site_aniso_U_11
_atom_site_aniso_U_22
_atom_site_aniso_U_33
_atom_site_aniso_U_23
_atom_site_aniso_U_13
_atom_site_aniso_U_12
C1A 0.039(3) 0.022(3) 0.036(3) -0.010(2) -0.008(2) -0.008(2)
C2A 0.032(3) 0.034(3) 0.027(3) -0.010(2) -0.006(2) -0.001(2)
C3A 0.044(3) 0.029(3) 0.020(3) -0.012(2) -0.005(2) 0.002(2)
C4A 0.048(3) 0.021(2) 0.029(3) -0.011(2) 0.001(3) 0.004(2)
C5A 0.050(3) 0.015(2) 0.034(3) -0.007(2) -0.005(2) -0.001(2)
C6A 0.050(3) 0.009(2) 0.039(3) 0.0049(19) 0.000(2) -0.002(2)
C7A 0.047(3) 0.019(3) 0.031(3) 0.008(2) 0.003(2) -0.003(2)
C8A 0.042(3) 0.027(3) 0.037(3) 0.010(2) 0.006(2) -0.008(2)
C9A 0.037(3) 0.022(2) 0.036(3) 0.005(2) 0.004(2) -0.014(2)
C10A 0.028(3) 0.030(3) 0.032(3) 0.001(2) 0.005(2) -0.009(2)
C11A 0.026(3) 0.032(3) 0.032(3) -0.003(2) -0.005(2) -0.002(2)
C12A 0.028(3) 0.034(3) 0.026(3) -0.004(2) -0.012(2) -0.001(2)
C13A 0.034(3) 0.037(3) 0.017(2) 0.001(2) -0.013(2) 0.004(2)
C14A 0.045(3) 0.035(3) 0.017(3) 0.004(2) -0.007(2) 0.002(2)
C15A 0.053(3) 0.034(3) 0.010(2) -0.006(2) -0.005(2) 0.001(2)
C16A 0.046(3) 0.036(3) 0.009(3) -0.005(2) 0.006(2) 0.000(2)
C17A 0.044(3) 0.032(3) 0.023(3) -0.009(2) 0.009(2) 0.004(2)
C18A 0.043(3) 0.027(3) 0.029(3) -0.009(2) 0.006(2) 0.010(2)
C19A 0.042(3) 0.023(3) 0.032(3) -0.007(2) 0.004(2) 0.014(2)
C20A 0.043(3) 0.020(3) 0.036(3) -0.001(2) -0.001(2) 0.013(2)
C21A 0.048(3) 0.016(2) 0.034(3) 0.004(2) -0.002(2) 0.011(2)
C22A 0.053(3) 0.022(2) 0.028(3) 0.010(2) -0.002(2) 0.001(2)
C23A 0.052(3) 0.032(2) 0.010(2) 0.0117(19) -0.005(3) 0.004(2)
C24A 0.043(3) 0.034(3) 0.017(3) 0.009(2) 0.006(2) -0.004(2)
C25A 0.040(3) 0.038(3) 0.028(3) 0.004(2) 0.009(2) -0.006(2)
C26A 0.024(3) 0.035(3) 0.032(3) 0.000(2) 0.012(2) -0.003(2)
C27A 0.032(3) 0.036(3) 0.030(3) -0.002(2) 0.007(3) 0.004(2)
C28A 0.032(3) 0.031(3) 0.033(3) -0.004(2) 0.004(2) 0.014(2)
C29A 0.032(3) 0.030(3) 0.031(3) -0.001(2) -0.004(2) 0.008(2)
C30A 0.031(3) 0.030(3) 0.027(3) 0.006(2) -0.011(2) 0.010(2)
C31A 0.049(3) 0.024(3) 0.024(3) 0.011(2) -0.002(2) 0.003(2)
C32A 0.053(3) 0.022(2) 0.024(3) 0.011(2) -0.002(2) -0.002(2)
C33A 0.052(3) 0.031(2) 0.014(2) 0.0119(19) -0.003(3) -0.002(2)
C34A 0.052(3) 0.036(3) 0.010(3) 0.008(2) 0.007(2) -0.004(2)
C35A 0.036(3) 0.034(3) 0.025(3) 0.008(2) 0.011(2) -0.007(2)
C36A 0.033(3) 0.043(3) 0.031(3) 0.000(2) 0.013(3) -0.004(2)
C37A 0.036(3) 0.038(3) 0.028(3) -0.002(2) 0.012(2) 0.002(2)
C38A 0.031(3) 0.030(3) 0.030(3) -0.004(2) 0.006(2) 0.011(2)
C39A 0.026(3) 0.033(3) 0.030(3) 0.003(2) -0.005(2) 0.008(2)
C40A 0.037(3) 0.030(3) 0.027(3) 0.005(2) -0.003(2) 0.011(2)
C41A 0.041(3) 0.041(3) 0.018(3) -0.001(2) -0.008(2) 0.004(2)
C42A 0.047(3) 0.036(3) 0.014(3) -0.001(2) -0.005(2) 0.005(2)
C43A 0.044(3) 0.039(3) 0.012(3) -0.005(2) 0.000(2) 0.002(2)
C44A 0.045(3) 0.037(3) 0.014(3) 0.000(2) 0.010(2) 0.002(2)
C45A 0.041(3) 0.033(3) 0.020(3) -0.010(2) 0.008(2) 0.005(2)
C46A 0.046(3) 0.025(3) 0.020(3) -0.010(2) 0.004(2) 0.007(2)
C47A 0.041(3) 0.023(3) 0.033(3) -0.007(2) -0.001(2) 0.012(2)
C48A 0.048(3) 0.015(2) 0.032(3) 0.000(2) -0.004(2) 0.009(2)
C49A 0.055(3) 0.015(2) 0.033(3) 0.001(2) -0.004(2) -0.002(2)
C50A 0.053(3) 0.013(2) 0.034(3) 0.006(2) -0.004(2) -0.006(2)
C51A 0.042(3) 0.024(2) 0.029(3) 0.008(2) 0.006(2) -0.010(2)
C52A 0.031(3) 0.029(3) 0.037(3) 0.002(2) 0.002(2) -0.014(2)
C53A 0.027(3) 0.036(3) 0.034(3) -0.001(2) 0.003(2) -0.008(2)
C54A 0.034(4) 0.037(3) 0.027(3) -0.001(2) -0.002(3) -0.002(2)
C55A 0.034(3) 0.037(3) 0.024(3) -0.006(2) -0.006(3) -0.004(2)
C56A 0.029(3) 0.030(3) 0.024(3) -0.009(2) -0.009(2) -0.008(2)
C57A 0.041(3) 0.030(3) 0.018(3) -0.009(2) -0.003(2) -0.002(2)
C58A 0.054(3) 0.019(2) 0.025(3) -0.010(2) -0.001(3) 0.000(2)
C59A 0.050(3) 0.017(3) 0.030(3) -0.005(2) -0.006(2) -0.004(2)
C60A 0.041(3) 0.023(3) 0.033(3) -0.007(2) -0.004(2) -0.012(2)
C1B 0.049(4) 0.039(3) 0.039(3) -0.018(2) -0.013(3) -0.011(3)
C2B 0.061(4) 0.043(3) 0.025(3) -0.009(2) -0.014(3) -0.003(3)
C3B 0.068(4) 0.051(3) 0.017(3) -0.016(2) -0.001(3) 0.004(3)
C4B 0.061(3) 0.034(3) 0.036(3) -0.020(2) -0.006(3) -0.001(3)
C5B 0.056(4) 0.029(3) 0.046(3) -0.016(2) -0.007(3) -0.010(3)
C6B 0.061(4) 0.025(3) 0.058(3) -0.004(3) 0.000(3) -0.014(3)
C7B 0.051(4) 0.026(3) 0.061(3) 0.007(2) 0.006(3) -0.023(2)
C8B 0.038(4) 0.041(3) 0.059(3) -0.004(2) 0.000(3) -0.014(3)
C9B 0.039(4) 0.043(3) 0.045(3) -0.006(2) -0.010(3) -0.007(3)
C10B 0.024(3) 0.045(3) 0.051(3) 0.000(2) -0.008(3) 0.005(3)
C11B 0.046(4) 0.044(3) 0.036(3) 0.003(2) -0.017(3) 0.008(3)
C12B 0.059(4) 0.045(3) 0.020(3) 0.004(2) -0.015(3) 0.008(3)
C13B 0.073(4) 0.043(3) 0.026(3) 0.019(2) -0.007(3) 0.005(3)
C14B 0.074(4) 0.052(3) 0.019(3) 0.010(3) 0.003(3) 0.000(3)
C15B 0.061(4) 0.053(3) 0.019(3) -0.001(3) 0.005(3) 0.007(3)
C16B 0.045(4) 0.059(3) 0.029(3) -0.005(2) 0.016(3) 0.007(3)
C17B 0.044(4) 0.046(3) 0.031(3) -0.013(2) 0.010(3) 0.017(3)
C18B 0.060(3) 0.032(3) 0.037(3) -0.020(2) 0.004(3) 0.013(3)
C19B 0.063(3) 0.017(3) 0.046(3) -0.011(2) 0.004(3) 0.016(2)
C20B 0.063(3) 0.018(3) 0.059(3) -0.003(2) 0.001(3) -0.004(3)
C21B 0.064(3) 0.017(2) 0.055(3) 0.013(2) 0.000(3) -0.003(3)
C22B 0.059(4) 0.028(3) 0.051(3) 0.020(2) 0.012(3) -0.014(3)
C23B 0.060(4) 0.044(3) 0.039(3) 0.018(2) 0.017(3) -0.011(3)
C24B 0.053(4) 0.053(3) 0.039(3) 0.007(3) 0.011(3) -0.003(3)
C25B 0.031(4) 0.048(3) 0.048(3) 0.003(2) 0.007(3) -0.005(3)
C26B 0.020(3) 0.050(3) 0.054(3) -0.001(2) 0.002(3) 0.012(2)
C27B 0.053(4) 0.047(3) 0.047(3) -0.004(2) 0.006(3) 0.016(3)
C28B 0.051(4) 0.035(3) 0.050(3) -0.001(2) -0.001(3) 0.021(3)
C29B 0.055(4) 0.034(3) 0.044(3) 0.007(2) -0.010(3) 0.011(3)
C30B 0.065(4) 0.026(3) 0.041(3) 0.016(2) -0.005(3) 0.006(3)
C31B 0.066(4) 0.020(3) 0.052(3) 0.016(2) -0.002(3) 0.000(3)
C32B 0.060(4) 0.034(3) 0.050(3) 0.020(2) 0.009(3) -0.013(3)
C33B 0.060(4) 0.050(3) 0.034(3) 0.015(2) 0.013(3) -0.012(3)
C34B 0.055(4) 0.058(3) 0.035(3) 0.005(3) 0.013(3) -0.003(3)
C35B 0.043(4) 0.052(3) 0.040(3) 0.002(2) 0.013(3) -0.005(3)
C36B 0.032(4) 0.052(3) 0.047(3) -0.001(2) 0.004(3) 0.001(3)
C37B 0.041(4) 0.045(3) 0.044(3) -0.005(2) 0.002(3) 0.014(3)
C38B 0.047(4) 0.032(3) 0.048(3) -0.001(2) 0.002(3) 0.023(3)
C39B 0.043(3) 0.032(3) 0.041(3) 0.008(2) -0.006(3) 0.013(2)
C40B 0.055(3) 0.029(3) 0.048(3) 0.015(2) 0.002(3) 0.003(3)
C41B 0.061(3) 0.044(3) 0.018(3) 0.017(2) -0.003(3) 0.003(3)
C42B 0.063(3) 0.049(3) 0.030(3) 0.015(3) 0.011(3) 0.003(3)
C43B 0.059(4) 0.051(3) 0.020(3) -0.001(2) 0.013(3) 0.005(3)
C44B 0.048(4) 0.057(3) 0.030(3) -0.004(2) 0.022(3) 0.002(3)
C45B 0.050(4) 0.046(3) 0.033(3) -0.009(2) 0.014(3) 0.016(3)
C46B 0.063(4) 0.034(3) 0.040(3) -0.016(2) 0.004(3) 0.014(3)
C47B 0.065(4) 0.024(3) 0.051(3) -0.007(3) 0.000(3) 0.013(3)
C48B 0.065(4) 0.016(3) 0.054(3) 0.002(2) -0.002(3) 0.001(3)
C49B 0.066(4) 0.019(3) 0.050(3) -0.001(2) -0.005(3) -0.012(3)
C50B 0.057(4) 0.025(3) 0.059(3) 0.006(2) 0.003(3) -0.015(3)
C51B 0.035(4) 0.043(3) 0.047(3) 0.001(2) 0.003(3) -0.018(3)
C52B 0.034(4) 0.039(3) 0.046(3) -0.003(2) -0.007(3) -0.012(3)
C53B 0.031(4) 0.043(3) 0.039(3) -0.001(2) -0.008(3) 0.001(3)
C54B 0.046(4) 0.042(3) 0.039(3) 0.006(2) -0.009(3) 0.007(3)
C55B 0.057(4) 0.046(3) 0.020(3) 0.003(2) -0.009(3) 0.005(3)
C56B 0.051(3) 0.045(3) 0.020(3) -0.006(2) -0.011(3) -0.002(2)
C57B 0.060(3) 0.046(3) 0.011(3) -0.010(2) 0.001(3) 0.002(2)
C58B 0.067(3) 0.034(3) 0.031(3) -0.016(2) -0.006(3) 0.003(3)
C59B 0.060(4) 0.026(3) 0.037(3) -0.010(2) -0.009(3) -0.012(3)
C60B 0.049(4) 0.040(3) 0.034(3) -0.011(2) -0.012(3) -0.012(3)
S5 0.0565(12) 0.0355(9) 0.0408(10) 0.0012(8) 0.0090(10) 0.0011(9)
S6 0.0751(15) 0.0305(9) 0.0744(15) 0.0168(9) -0.0304(13) -0.0141(10)
C3 0.068(4) 0.020(3) 0.028(3) 0.001(2) -0.010(3) -0.012(3)
S3 0.0569(13) 0.0478(9) 0.0339(9) -0.0054(7) -0.0043(10) -0.0031(10)
S4 0.0749(18) 0.0440(11) 0.140(2) 0.0250(13) -0.0091(19) -0.0006(12)
C2 0.036(4) 0.041(3) 0.049(4) -0.014(3) 0.002(4) 0.007(3)
S1 0.0664(15) 0.0519(11) 0.0488(11) 0.0138(9) -0.0014(11) 0.0139(10)
S2 0.0512(11) 0.0452(9) 0.0399(9) -0.0098(8) 0.0048(11) -0.0063(10)
C1 0.029(4) 0.030(3) 0.050(3) -0.008(2) -0.005(3) 0.003(3)
F1B 0.065(3) 0.052(2) 0.054(2) -0.0012(19) 0.003(3) 0.006(2)
F1A 0.069(3) 0.056(2) 0.044(2) -0.0038(18) -0.003(3) 0.004(2)

loop_
_atom_type_symbol
_atom_type_description
_atom_type_scat_dispersion_real
_atom_type_scat_dispersion_imag
_atom_type_scat_source
C C 0.0033 0.0016 'International Tables Vol C Tables 4.2.6.8 and 6.1.1.4'
H H 0.0000 0.0000 'International Tables Vol C Tables 4.2.6.8 and 6.1.1.4'
F F 0.0171 0.0103 'International Tables Vol C Tables 4.2.6.8 and 6.1.1.4'
S S 0.1246 0.1234 'International Tables Vol C Tables 4.2.6.8 and 6.1.1.4'

loop_
_geom_angle_atom_site_label_1
_geom_angle_atom_site_label_2
_geom_angle_atom_site_label_3
_geom_angle
_geom_angle_site_symmetry_1
_geom_angle_site_symmetry_3
C2A C1A C5A 107.4(6) . .
C9A C1A C2A 120.2(6) . .
C9A C1A C5A 119.8(6) . .
C3A C2A C1A 107.6(6) . .
C12A C2A C1A 120.2(6) . .
C12A C2A C3A 119.5(6) . .
C4A C3A C2A 108.6(6) . .
C15A C3A C2A 120.5(6) . .
C15A C3A C4A 119.6(6) . .
C5A C4A C3A 109.1(6) . .
C18A C4A C3A 120.3(6) . .
C18A C4A C5A 119.2(6) . .
C4A C5A C1A 107.3(5) . .
C6A C5A C1A 118.1(6) . .
C6A C5A C4A 123.2(6) . .
C5A C6A C7A 122.5(6) . .
C5A C6A C20A 117.6(6) . .
C7A C6A C20A 107.7(5) . .
C6A C7A C22A 108.1(6) . .
C8A C7A C6A 118.8(6) . .
C8A C7A C22A 120.6(6) . .
C7A C8A C9A 120.6(6) . .
C7A C8A C25A 121.0(6) . .
C25A C8A C9A 108.1(6) . .
C1A C9A C8A 120.1(6) . .
C1A C9A C10A 120.2(6) . .
C10A C9A C8A 107.3(5) . .
C11A C10A C9A 119.4(6) . .
C11A C10A C26A 119.9(5) . .
C26A C10A C9A 108.6(5) . .
C10A C11A C12A 120.5(6) . .
C10A C11A C29A 119.6(5) . .
C29A C11A C12A 108.4(5) . .
C2A C12A C11A 119.5(6) . .
C2A C12A C13A 120.6(6) . .
C11A C12A C13A 107.7(5) . .
C12A C13A C30A 107.8(5) . .
C14A C13A C12A 119.3(6) . .
C14A C13A C30A 120.4(6) . .
C13A C14A C15A 120.6(6) . .
C13A C14A C33A 120.3(6) . .
C15A C14A C33A 107.1(6) . .
C3A C15A C14A 119.5(6) . .
C3A C15A C16A 120.3(6) . .
C16A C15A C14A 108.0(6) . .
C15A C16A C34A 108.8(6) . .
C17A C16A C15A 119.9(6) . .
C17A C16A C34A 120.8(6) . .
C16A C17A C18A 120.9(6) . .
C16A C17A C37A 119.6(5) . .
C18A C17A C37A 106.1(5) . .
C4A C18A C17A 119.0(6) . .
C4A C18A C19A 119.4(6) . .
C17A C18A C19A 109.5(6) . .
C20A C19A C18A 119.9(6) . .
C20A C19A C38A 120.3(6) . .
C38A C19A C18A 107.9(5) . .
C19A C20A C6A 120.7(6) . .
C19A C20A C21A 119.4(6) . .
C21A C20A C6A 107.7(6) . .
C22A C21A C20A 107.6(6) . .
C40A C21A C20A 120.5(6) . .
C40A C21A C22A 120.1(6) . .
C7A C22A C21A 108.9(5) . .
C23A C22A C7A 118.7(6) . .
C23A C22A C21A 119.4(6) . .
C22A C23A C24A 120.0(6) . .
C22A C23A C42A 119.7(6) . .
C24A C23A C42A 108.6(5) . .
C23A C24A C44A 107.4(6) . .
C25A C24A C23A 120.2(6) . .
C25A C24A C44A 120.4(6) . .
C8A C25A C26A 108.6(6) . .
C24A C25A C8A 119.5(6) . .
C24A C25A C26A 119.5(6) . .
C10A C26A C25A 107.3(5) . .
C27A C26A C10A 120.2(6) . .
C27A C26A C25A 120.6(6) . .
C26A C27A C28A 120.0(6) . .
C26A C27A C45A 120.3(6) . .
C28A C27A C45A 107.4(5) . .
C29A C28A C27A 119.8(6) . .
C29A C28A C47A 120.8(6) . .
C47A C28A C27A 106.8(5) . .
C11A C29A C30A 108.0(5) . .
C28A C29A C11A 120.5(6) . .
C28A C29A C30A 119.9(6) . .
C29A C30A C13A 108.1(5) . .
C31A C30A C13A 119.5(6) . .
C31A C30A C29A 120.0(5) . .
C30A C31A C32A 121.1(6) . .
C30A C31A C48A 120.2(6) . .
C48A C31A C32A 106.8(6) . .
C33A C32A C31A 119.4(6) . .
C33A C32A C50A 119.9(6) . .
C50A C32A C31A 108.9(5) . .
C32A C33A C14A 119.4(6) . .
C32A C33A C34A 119.9(6) . .
C34A C33A C14A 107.9(5) . .
C33A C34A C16A 108.3(6) . .
C35A C34A C16A 120.5(6) . .
C35A C34A C33A 119.8(6) . .
C34A C35A C36A 119.0(6) . .
C34A C35A C51A 120.7(6) . .
C51A C35A C36A 108.0(6) . .
C37A C36A C35A 120.4(6) . .
C37A C36A C53A 120.6(6) . .
C53A C36A C35A 107.0(5) . .
C36A C37A C17A 119.6(6) . .
C36A C37A C38A 120.0(6) . .
C38A C37A C17A 108.5(6) . .
C19A C38A C37A 108.0(6) . .
C39A C38A C19A 120.4(6) . .
C39A C38A C37A 119.9(5) . .
C38A C39A C40A 119.6(6) . .
C38A C39A C54A 119.9(5) . .
C40A C39A C54A 108.0(5) . .
C21A C40A C39A 119.8(6) . .
C21A C40A C41A 120.1(6) . .
C39A C40A C41A 107.8(5) . .
C40A C41A C55A 108.4(5) . .
C42A C41A C40A 120.5(6) . .
C42A C41A C55A 118.4(6) . .
C23A C42A C43A 107.5(6) . .
C41A C42A C23A 120.1(6) . .
C41A C42A C43A 120.7(6) . .
C44A C43A C42A 108.2(6) . .
C57A C43A C42A 120.7(6) . .
C57A C43A C44A 119.3(6) . .
C43A C44A C24A 108.2(6) . .
C45A C44A C24A 120.0(6) . .
C45A C44A C43A 120.0(6) . .
C44A C45A C27A 119.2(6) . .
C44A C45A C46A 120.3(6) . .
C46A C45A C27A 108.7(5) . .
C45A C46A C47A 108.1(6) . .
C58A C46A C45A 119.6(6) . .
C58A C46A C47A 120.2(6) . .
C46A C47A C28A 109.1(5) . .
C48A C47A C28A 119.3(6) . .
C48A C47A C46A 120.4(6) . .
C47A C48A C31A 119.8(6) . .
C47A C48A C49A 119.4(6) . .
C49A C48A C31A 108.9(6) . .
C48A C49A C50A 107.4(5) . .
C59A C49A C48A 120.3(6) . .
C59A C49A C50A 120.0(6) . .
C32A C50A C49A 108.1(6) . .
C51A C50A C32A 120.5(6) . .
C51A C50A C49A 119.8(6) . .
C35A C51A C52A 108.3(5) . .
C50A C51A C35A 119.1(6) . .
C50A C51A C52A 120.0(6) . .
C53A C52A C51A 108.0(5) . .
C60A C52A C51A 119.9(6) . .
C60A C52A C53A 119.8(6) . .
C52A C53A C36A 108.7(6) . .
C54A C53A C36A 120.0(6) . .
C54A C53A C52A 119.8(6) . .
C53A C54A C39A 119.6(6) . .
C53A C54A C55A 120.1(6) . .
C55A C54A C39A 108.6(5) . .
C54A C55A C41A 107.2(5) . .
C56A C55A C41A 121.7(6) . .
C56A C55A C54A 120.1(6) . .
C55A C56A C57A 119.2(6) . .
C55A C56A C60A 119.5(6) . .
C60A C56A C57A 108.4(6) . .
C43A C57A C56A 119.3(6) . .
C43A C57A C58A 119.9(6) . .
C58A C57A C56A 108.9(5) . .
C46A C58A C57A 120.8(6) . .
C46A C58A C59A 119.7(6) . .
C57A C58A C59A 107.0(6) . .
C49A C59A C58A 120.0(6) . .
C49A C59A C60A 120.1(6) . .
C58A C59A C60A 108.5(5) . .
C52A C60A C56A 120.7(6) . .
C52A C60A C59A 120.2(6) . .
C56A C60A C59A 107.1(6) . .
C2B C1B C5B 109.0(7) . .
C9B C1B C2B 119.8(6) . .
C9B C1B C5B 119.1(7) . .
C1B C2B C3B 108.2(6) . .
C12B C2B C1B 120.6(7) . .
C12B C2B C3B 119.1(7) . .
C4B C3B C2B 106.7(7) . .
C15B C3B C2B 119.2(6) . .
C15B C3B C4B 121.6(8) . .
C3B C4B C5B 110.0(7) . .
C18B C4B C3B 119.4(7) . .
C18B C4B C5B 118.9(6) . .
C4B C5B C1B 106.1(6) . .
C6B C5B C1B 120.8(7) . .
C6B C5B C4B 121.4(7) . .
C5B C6B C7B 120.1(7) . .
C5B C6B C20B 120.5(8) . .
C7B C6B C20B 106.7(7) . .
C6B C7B C22B 108.8(7) . .
C8B C7B C6B 119.7(7) . .
C8B C7B C22B 119.3(7) . .
C7B C8B C9B 120.8(7) . .
C7B C8B C25B 117.5(7) . .
C9B C8B C25B 109.6(6) . .
C1B C9B C8B 119.5(7) . .
C1B C9B C10B 119.6(7) . .
C8B C9B C10B 108.6(6) . .
C9B C10B C26B 108.0(6) . .
C11B C10B C9B 119.9(7) . .
C11B C10B C26B 120.3(7) . .
C10B C11B C12B 120.3(6) . .
C10B C11B C29B 119.0(6) . .
C12B C11B C29B 107.6(7) . .
C2B C12B C11B 119.7(7) . .
C2B C12B C13B 121.6(7) . .
C13B C12B C11B 107.5(6) . .
C12B C13B C30B 110.3(7) . .
C14B C13B C12B 118.4(7) . .
C14B C13B C30B 118.4(7) . .
C13B C14B C15B 121.0(7) . .
C13B C14B C33B 119.4(7) . .
C15B C14B C33B 108.7(7) . .
C3B C15B C14B 120.8(7) . .
C3B C15B C16B 118.9(7) . .
C14B C15B C16B 108.0(7) . .
C17B C16B C15B 119.6(7) . .
C17B C16B C34B 121.5(7) . .
C34B C16B C15B 107.3(6) . .
C16B C17B C18B 120.3(7) . .
C16B C17B C37B 120.4(7) . .
C18B C17B C37B 107.1(6) . .
C4B C18B C17B 120.2(7) . .
C4B C18B C19B 119.5(7) . .
C17B C18B C19B 108.9(6) . .
C20B C19B C18B 121.4(7) . .
C20B C19B C38B 120.0(7) . .
C38B C19B C18B 106.2(6) . .
C19B C20B C6B 118.3(7) . .
C19B C20B C21B 121.8(7) . .
C21B C20B C6B 108.2(7) . .
C20B C21B C22B 110.0(7) . .
C40B C21B C20B 118.8(7) . .
C40B C21B C22B 119.2(7) . .
C21B C22B C7B 106.2(7) . .
C23B C22B C7B 120.3(7) . .
C23B C22B C21B 121.6(7) . .
C22B C23B C24B 121.1(7) . .
C22B C23B C42B 119.4(8) . .
C24B C23B C42B 107.4(6) . .
C25B C24B C23B 119.9(7) . .
C25B C24B C44B 119.0(7) . .
C44B C24B C23B 109.5(7) . .
C24B C25B C8B 121.8(7) . .
C24B C25B C26B 120.6(7) . .
C26B C25B C8B 105.0(6) . .
C10B C26B C25B 108.8(6) . .
C27B C26B C10B 120.5(7) . .
C27B C26B C25B 119.8(7) . .
C26B C27B C28B 120.1(7) . .
C26B C27B C45B 119.2(7) . .
C28B C27B C45B 107.7(7) . .
C27B C28B C47B 108.6(7) . .
C29B C28B C27B 120.6(7) . .
C29B C28B C47B 119.5(8) . .
C28B C29B C11B 119.6(7) . .
C28B C29B C30B 120.6(7) . .
C30B C29B C11B 108.0(6) . .
C13B C30B C29B 106.6(6) . .
C31B C30B C13B 122.1(7) . .
C31B C30B C29B 118.9(7) . .
C30B C31B C32B 118.8(7) . .
C30B C31B C48B 121.5(8) . .
C48B C31B C32B 107.7(7) . .
C31B C32B C50B 107.4(7) . .
C33B C32B C31B 121.5(7) . .
C33B C32B C50B 120.8(7) . .
C32B C33B C14B 119.6(8) . .
C32B C33B C34B 120.5(7) . .
C34B C33B C14B 106.9(6) . .
C33B C34B C16B 109.1(7) . .
C35B C34B C16B 118.4(7) . .
C35B C34B C33B 119.9(7) . .
C34B C35B C36B 120.0(7) . .
C34B C35B C51B 120.8(7) . .
C51B C35B C36B 106.9(6) . .
C37B C36B C35B 121.2(7) . .
C37B C36B C53B 120.7(7) . .
C53B C36B C35B 108.0(6) . .
C36B C37B C17B 118.4(7) . .
C36B C37B C38B 120.1(7) . .
C38B C37B C17B 108.5(7) . .
C37B C38B C19B 109.4(6) . .
C39B C38B C19B 118.9(7) . .
C39B C38B C37B 120.4(7) . .
C38B C39B C40B 120.0(7) . .
C38B C39B C54B 119.3(6) . .
C40B C39B C54B 107.6(6) . .
C21B C40B C39B 120.5(7) . .
C21B C40B C41B 120.3(7) . .
C39B C40B C41B 107.1(6) . .
C42B C41B C40B 119.5(7) . .
C42B C41B C55B 119.6(6) . .
C55B C41B C40B 109.3(7) . .
C41B C42B C23B 120.1(7) . .
C41B C42B C43B 120.6(7) . .
C43B C42B C23B 107.7(7) . .
C42B C43B C44B 108.4(7) . .
C57B C43B C42B 121.0(7) . .
C57B C43B C44B 119.4(6) . .
C24B C44B C43B 107.0(6) . .
C45B C44B C24B 122.2(7) . .
C45B C44B C43B 118.9(7) . .
C44B C45B C27B 119.2(7) . .
C44B C45B C46B 120.9(7) . .
C46B C45B C27B 108.2(6) . .
C45B C46B C47B 108.9(7) . .
C58B C46B C45B 120.0(7) . .
C58B C46B C47B 119.1(8) . .
C46B C47B C28B 106.6(7) . .
C48B C47B C28B 119.3(7) . .
C48B C47B C46B 122.0(7) . .
C31B C48B C49B 109.4(7) . .
C47B C48B C31B 120.1(7) . .
C47B C48B C49B 118.1(6) . .
C50B C49B C48B 107.1(6) . .
C59B C49B C48B 120.5(7) . .
C59B C49B C50B 120.6(7) . .
C49B C50B C32B 108.4(7) . .
C51B C50B C32B 118.3(7) . .
C51B C50B C49B 120.5(7) . .
C50B C51B C35B 119.7(7) . .
C50B C51B C52B 119.6(7) . .
C52B C51B C35B 108.6(6) . .
C51B C52B C53B 108.9(6) . .
C60B C52B C51B 119.7(7) . .
C60B C52B C53B 120.4(6) . .
C36B C53B C52B 107.6(6) . .
C54B C53B C36B 119.4(6) . .
C54B C53B C52B 120.1(7) . .
C53B C54B C39B 120.0(6) . .
C53B C54B C55B 119.9(6) . .
C55B C54B C39B 109.2(7) . .
C54B C55B C41B 106.8(6) . .
C56B C55B C41B 119.7(7) . .
C56B C55B C54B 120.6(6) . .
C55B C56B C57B 119.6(7) . .
C55B C56B C60B 119.7(7) . .
C60B C56B C57B 109.1(6) . .
C43B C57B C56B 119.5(6) . .
C43B C57B C58B 121.0(7) . .
C58B C57B C56B 107.4(6) . .
C46B C58B C57B 119.8(7) . .
C46B C58B C59B 119.0(6) . .
C57B C58B C59B 109.1(7) . .
C49B C59B C58B 121.3(7) . .
C49B C59B C60B 120.5(7) . .
C60B C59B C58B 106.2(6) . .
C52B C60B C56B 119.3(6) . .
C52B C60B C59B 119.1(6) . .
C56B C60B C59B 108.2(7) . .
S5 C3 S6 177.8(5) . .
S3 C2 S4 177.4(5) . .
S2 C1 S1 177.7(5) . .

loop_
_geom_bond_atom_site_label_1
_geom_bond_atom_site_label_2
_geom_bond_distance
_geom_bond_site_symmetry_2
C1A C2A 1.450(9) .
C1A C5A 1.479(9) .
C1A C9A 1.375(9) .
C2A C3A 1.443(9) .
C2A C12A 1.388(8) .
C3A C4A 1.435(8) .
C3A C15A 1.387(9) .
C4A C5A 1.425(9) .
C4A C18A 1.398(10) .
C5A C6A 1.371(9) .
C6A C7A 1.451(9) .
C6A C20A 1.481(10) .
C7A C8A 1.363(10) .
C7A C22A 1.452(9) .
C8A C9A 1.464(9) .
C8A C25A 1.440(9) .
C9A C10A 1.461(8) .
C10A C11A 1.386(8) .
C10A C26A 1.449(9) .
C11A C12A 1.454(9) .
C11A C29A 1.450(8) .
C12A C13A 1.457(8) .
C13A C14A 1.377(9) .
C13A C30A 1.458(8) .
C14A C15A 1.457(8) .
C14A C33A 1.468(9) .
C15A C16A 1.430(10) .
C16A C17A 1.376(9) .
C16A C34A 1.443(8) .
C17A C18A 1.432(9) .
C17A C37A 1.488(10) .
C18A C19A 1.471(9) .
C19A C20A 1.368(9) .
C19A C38A 1.431(9) .
C20A C21A 1.459(9) .
C21A C22A 1.456(10) .
C21A C40A 1.370(9) .
C22A C23A 1.410(8) .
C23A C24A 1.438(9) .
C23A C42A 1.441(9) .
C24A C25A 1.392(10) .
C24A C44A 1.450(8) .
C25A C26A 1.466(9) .
C26A C27A 1.363(8) .
C27A C28A 1.466(8) .
C27A C45A 1.477(9) .
C28A C29A 1.362(8) .
C28A C47A 1.463(9) .
C29A C30A 1.450(9) .
C30A C31A 1.384(9) .
C31A C32A 1.452(9) .
C31A C48A 1.449(9) .
C32A C33A 1.405(8) .
C32A C50A 1.434(9) .
C33A C34A 1.432(10) .
C34A C35A 1.412(9) .
C35A C36A 1.462(9) .
C35A C51A 1.426(8) .
C36A C37A 1.388(9) .
C36A C53A 1.441(9) .
C37A C38A 1.457(8) .
C38A C39A 1.392(8) .
C39A C40A 1.437(9) .
C39A C54A 1.462(8) .
C40A C41A 1.455(8) .
C41A C42A 1.373(9) .
C41A C55A 1.461(9) .
C42A C43A 1.445(8) .
C43A C44A 1.434(10) .
C43A C57A 1.390(8) .
C44A C45A 1.401(9) .
C45A C46A 1.427(8) .
C46A C47A 1.452(9) .
C46A C58A 1.369(10) .
C47A C48A 1.385(9) .
C48A C49A 1.446(10) .
C49A C50A 1.452(9) .
C49A C59A 1.382(9) .
C50A C51A 1.412(10) .
C51A C52A 1.445(9) .
C52A C53A 1.429(9) .
C52A C60A 1.386(9) .
C53A C54A 1.403(9) .
C54A C55A 1.439(9) .
C55A C56A 1.380(8) .
C56A C57A 1.449(9) .
C56A C60A 1.446(8) .
C57A C58A 1.444(9) .
C58A C59A 1.461(9) .
C59A C60A 1.465(10) .
C1B C2B 1.438(10) .
C1B C5B 1.476(10) .
C1B C9B 1.398(10) .
C2B C3B 1.489(11) .
C2B C12B 1.373(9) .
C3B C4B 1.443(9) .
C3B C15B 1.352(10) .
C4B C5B 1.468(11) .
C4B C18B 1.374(11) .
C5B C6B 1.351(10) .
C6B C7B 1.440(11) .
C6B C20B 1.479(11) .
C7B C8B 1.408(10) .
C7B C22B 1.486(11) .
C8B C9B 1.419(10) .
C8B C25B 1.493(10) .
C9B C10B 1.452(9) .
C10B C11B 1.374(10) .
C10B C26B 1.456(10) .
C11B C12B 1.457(10) .
C11B C29B 1.471(10) .
C12B C13B 1.427(11) .
C13B C14B 1.401(11) .
C13B C30B 1.448(10) .
C14B C15B 1.432(10) .
C14B C33B 1.477(11) .
C15B C16B 1.475(11) .
C16B C17B 1.370(9) .
C16B C34B 1.453(10) .
C17B C18B 1.438(10) .
C17B C37B 1.477(10) .
C18B C19B 1.481(10) .
C19B C20B 1.366(11) .
C19B C38B 1.458(10) .
C20B C21B 1.424(10) .
C21B C22B 1.439(11) .
C21B C40B 1.394(10) .
C22B C23B 1.363(10) .
C23B C24B 1.447(10) .
C23B C42B 1.468(11) .
C24B C25B 1.354(10) .
C24B C44B 1.424(10) .
C25B C26B 1.474(10) .
C26B C27B 1.348(10) .
C27B C28B 1.448(11) .
C27B C45B 1.477(11) .
C28B C29B 1.369(10) .
C28B C47B 1.481(11) .
C29B C30B 1.457(11) .
C30B C31B 1.369(10) .
C31B C32B 1.447(11) .
C31B C48B 1.439(10) .
C32B C33B 1.357(10) .
C32B C50B 1.500(11) .
C33B C34B 1.448(11) .
C34B C35B 1.386(10) .
C35B C36B 1.480(10) .
C35B C51B 1.463(10) .
C36B C37B 1.358(9) .
C36B C53B 1.454(10) .
C37B C38B 1.422(10) .
C38B C39B 1.388(10) .
C39B C40B 1.443(10) .
C39B C54B 1.450(9) .
C40B C41B 1.455(10) .
C41B C42B 1.379(11) .
C41B C55B 1.439(10) .
C42B C43B 1.431(10) .
C43B C44B 1.482(11) .
C43B C57B 1.360(10) .
C44B C45B 1.357(10) .
C45B C46B 1.442(11) .
C46B C47B 1.472(10) .
C46B C58B 1.371(11) .
C47B C48B 1.368(11) .
C48B C49B 1.480(11) .
C49B C50B 1.421(11) .
C49B C59B 1.343(10) .
C50B C51B 1.394(10) .
C51B C52B 1.434(10) .
C52B C53B 1.460(9) .
C52B C60B 1.389(10) .
C53B C54B 1.367(10) .
C54B C55B 1.438(10) .
C55B C56B 1.402(9) .
C56B C57B 1.455(10) .
C56B C60B 1.442(10) .
C57B C58B 1.434(9) .
C58B C59B 1.480(11) .
C59B C60B 1.466(10) .
S5 C3 1.538(8) .
S6 C3 1.560(8) .
S3 C2 1.512(7) .
S4 C2 1.562(7) .
S1 C1 1.553(7) .
S2 C1 1.537(7) .
